data_7128162
loop_
_publ_author_name
'Tse, Yuen Cheong'
'Docker, Andrew'
'Zhang, Zongyao'
'Beer, Paul D.'

_publ_section_title
;
 Lithium halide ion-pair recognition with halogen bonding and chalcogen
 bonding heteroditopic macrocycles.
;
_journal_issue 40
_journal_name_full 'Chemical communications (Cambridge, England)'
_journal_page_first 4950
_journal_page_last 4953
_journal_paper_doi 10.1039/d1cc01287h
_journal_volume 57
_journal_year 2021
_chemical_formula_moiety 'C9 H6 N1 O2'
_chemical_formula_sum 'C9 H6 N O2'
_chemical_formula_weight 160.15
_chemical_melting_point ?
_space_group_IT_number 14
_space_group_name_Hall '-P 2ybc'
_space_group_name_H-M_alt 'P 1 21/c 1'
_symmetry_cell_setting monoclinic
_symmetry_space_group_name_Hall '-P 2ybc'
_symmetry_space_group_name_H-M 'P 1 21/c 1'
_atom_sites_solution_hydrogens difmap
_atom_sites_solution_primary direct
_audit_block_doi 10.5517/ccdc.csd.cc27f9qq
_audit_creation_date 2021-03-05
_audit_creation_method 'CRYSTALS_ver_14.61_build_7986 '
_audit_update_record
;
2021-03-05 deposited with the CCDC.	2021-04-14 downloaded from the CCDC.
;
_cell_angle_alpha 90
_cell_angle_beta 94.765(10)
_cell_angle_gamma 90
_cell_formula_units_Z 4
_cell_length_a 3.8373(10)
_cell_length_b 20.9685(10)
_cell_length_c 9.8459(10)
_cell_measurement_reflns_used 25
_cell_measurement_temperature 294
_cell_measurement_theta_max 45.00
_cell_measurement_theta_min 38.00
_cell_volume 789.5(2)
_computing_cell_refinement 'CAD4 EXPRESS, (Straver, 1992)'
_computing_data_collection 'CAD4 EXPRESS, (Straver, 1992)'
_computing_data_reduction 'RC93 (Watkin et al., 1994)'
_computing_molecular_graphics 'CAMERON (Watkin et al., 1996)'
_computing_publication_material 'CRYSTALS (Betteridge et al., 2003)'
_computing_structure_refinement 'CRYSTALS (Betteridge et al., 2003)'
_computing_structure_solution 'SIR92 (Altomare et al., 1994)'
_diffrn_ambient_temperature 294
_diffrn_measured_fraction_theta_full 1.000
_diffrn_measured_fraction_theta_max 1.000
_diffrn_measurement_device Serial
_diffrn_measurement_device_type 'Enraf-Nonius CAD4'
_diffrn_measurement_method \w/2\q
_diffrn_radiation_monochromator graphite
_diffrn_radiation_type 'Cu K\a'
_diffrn_radiation_wavelength 1.54180
_diffrn_reflns_av_R_equivalents 0.011
_diffrn_reflns_limit_h_max 4
_diffrn_reflns_limit_h_min 0
_diffrn_reflns_limit_k_max 26
_diffrn_reflns_limit_k_min 0
_diffrn_reflns_limit_l_max 12
_diffrn_reflns_limit_l_min -12
_diffrn_reflns_number 1908
_diffrn_reflns_theta_full 74.042
_diffrn_reflns_theta_max 74.042
_diffrn_reflns_theta_min 4.217
_diffrn_standards_decay_% 0.00
_diffrn_standards_interval_time 7200
_diffrn_standards_number 3
_exptl_absorpt_coefficient_mu 0.808
_exptl_absorpt_correction_T_max 0.91
_exptl_absorpt_correction_T_min 0.84
_exptl_absorpt_correction_type psi-scan
_exptl_absorpt_process_details '(North et al., 1968)'
_exptl_crystal_colour colorless
_exptl_crystal_density_diffrn 1.347
_exptl_crystal_description prism
_exptl_crystal_F_000 332
_exptl_crystal_size_max 0.350
_exptl_crystal_size_mid 0.220
_exptl_crystal_size_min 0.120
_refine_diff_density_max 0.15
_refine_diff_density_min -0.14
_refine_ls_extinction_coef 435(19)
_refine_ls_extinction_method 'Larson (1970), Equation 22'
_refine_ls_goodness_of_fit_ref 1.0175
_refine_ls_hydrogen_treatment mixed
_refine_ls_matrix_type full
_refine_ls_number_parameters 114
_refine_ls_number_reflns 1402
_refine_ls_number_restraints 2
_refine_ls_R_factor_all 0.0459
_refine_ls_R_factor_gt 0.0405
_refine_ls_shift/su_max 0.0003477
_refine_ls_shift/su_mean 0.0000313
_refine_ls_structure_factor_coef F
_refine_ls_weighting_details
;
 Method = Chebychev polynomial, (Carruthers & Watkin, 1979) 
 W = 1.0/[A[0]*T[0]'(X)+A[1]*T[1]'(X) ... +A[NP-1]*T[NP-1]'(X)] 
 16.1 18.8 3.76 
;
_refine_ls_weighting_scheme calc
_refine_ls_wR_factor_all 0.0755
_refine_ls_wR_factor_gt 0.0558
_refine_ls_wR_factor_ref 0.0558
_reflns_limit_h_max 4
_reflns_limit_h_min 0
_reflns_limit_k_max 26
_reflns_limit_k_min 0
_reflns_limit_l_max 12
_reflns_limit_l_min -12
_reflns_number_gt 1402
_reflns_number_total 1606
_reflns_threshold_expression I>2.0\s(I)
_oxford_diffrn_Wilson_B_factor 0.00
_oxford_diffrn_Wilson_scale 0.00
_oxford_refine_ls_scale 4.77(2)
_oxford_structure_analysis_title PHENANZPROP
_cod_data_source_file d1cc01287h2.cif
_cod_data_source_block phznprop
_cod_depositor_comments
;
The following automatic conversions were performed:

data item '_chemical_melting_point' value 'not measured' was changed
to '?' -- the value is undefined or not given.

Automatic conversion script
Id: cif_fix_values 7556 2019-12-06 15:28:31Z antanas 

 Adding full bibliography for 7128162--7128163.cif.
;
_cod_original_sg_symbol_H-M 'P 1 21/c 1 '
_cod_original_formula_sum 'C9 H6 N1 O2'
_cod_database_code 7128162
_oxford_refine_reflns_threshold_expression I>2.0\s(I)
_refine_ls_r_factor_ref 0.0405
_reflns_number_all 1606

loop_
_symmetry_equiv_pos_as_xyz
x,y,z
-x,-y,-z
-x,y+1/2,-z+1/2
x,-y+1/2,z+1/2

loop_
_atom_site_label
_atom_site_type_symbol
_atom_site_fract_x
_atom_site_fract_y
_atom_site_fract_z
_atom_site_U_iso_or_equiv
_atom_site_occupancy
_atom_site_adp_type
_atom_site_refinement_flags_posn
_atom_site_refinement_flags_adp
_atom_site_refinement_flags_occupancy
_atom_site_disorder_assembly
_atom_site_disorder_group
_atom_site_attached_hydrogens
N1 N 0.1244(3) 0.45712(6) 0.10275(12) 0.0475 1.0000 Uani . . . . . .
O1 O 0.5532(4) 0.60616(6) 0.67860(13) 0.0692 1.0000 Uani D . . . . .
O2 O 0.7114(4) 0.69886(6) 0.77170(12) 0.0744 1.0000 Uani . . . . . .
C1 C -0.2039(5) 0.58494(8) 0.30401(18) 0.0607 1.0000 Uani . . . . . .
C2 C -0.0580(5) 0.52880(8) 0.27287(16) 0.0551 1.0000 Uani . . . . . .
C3 C -0.0238(4) 0.51260(7) 0.13397(15) 0.0450 1.0000 Uani . . . . . .
C4 C 0.1487(4) 0.44340(7) -0.02975(15) 0.0456 1.0000 Uani . . . . . .
C5 C 0.2986(4) 0.38493(7) -0.06760(17) 0.0548 1.0000 Uani . . . . . .
C6 C 0.3227(5) 0.37111(8) -0.20117(19) 0.0611 1.0000 Uani . . . . . .
C7 C 0.5628(4) 0.66811(7) 0.68199(15) 0.0485 1.0000 Uani . . . . . .
C8 C 0.3749(4) 0.69753(8) 0.56484(17) 0.0524 1.0000 Uani . . . . . .
C9 C 0.2194(5) 0.72431(9) 0.47412(19) 0.0668 1.0000 Uani . . . . . .
H1 H 0.677(6) 0.5926(12) 0.752(2) 0.105(2) 1.0000 Uiso D . . . . .
H2 H 0.0234 0.4989 0.3409 0.0650 1.0000 Uiso R . . . . .
H6 H 0.4237 0.3310 -0.2268 0.0727 1.0000 Uiso R . . . . .
H11 H -0.2285 0.5949 0.3933 0.0734 1.0000 Uiso R . . . . .
H41 H 0.3758 0.3552 -0.0003 0.0666 1.0000 Uiso R . . . . .
H91 H 0.0888 0.7474 0.4022 0.0807 1.0000 Uiso R . . . . .

loop_
_atom_site_aniso_label
_atom_site_aniso_U_11
_atom_site_aniso_U_22
_atom_site_aniso_U_33
_atom_site_aniso_U_23
_atom_site_aniso_U_13
_atom_site_aniso_U_12
N1 0.0564(7) 0.0408(7) 0.0440(7) 0.0024(5) -0.0033(5) 0.0022(5)
O1 0.0979(10) 0.0462(7) 0.0585(8) 0.0014(5) -0.0233(7) 0.0023(6)
O2 0.1075(11) 0.0601(8) 0.0514(7) -0.0031(5) -0.0176(7) -0.0172(7)
C1 0.0756(11) 0.0571(10) 0.0499(9) -0.0098(7) 0.0072(8) -0.0002(8)
C2 0.0682(10) 0.0531(9) 0.0432(8) 0.0001(7) 0.0004(7) -0.0006(7)
C3 0.0504(8) 0.0390(7) 0.0447(8) -0.0002(6) -0.0020(6) 0.0000(6)
C4 0.0510(8) 0.0394(7) 0.0452(8) 0.0002(6) -0.0018(6) -0.0006(6)
C5 0.0642(10) 0.0437(8) 0.0560(9) 0.0010(7) 0.0017(7) 0.0072(7)
C6 0.0717(11) 0.0474(9) 0.0646(11) -0.0105(7) 0.0082(8) 0.0058(8)
C7 0.0532(8) 0.0467(8) 0.0451(8) -0.0005(6) 0.0007(6) -0.0013(6)
C8 0.0543(9) 0.0497(9) 0.0522(9) 0.0030(7) -0.0007(7) 0.0000(7)
C9 0.0636(10) 0.0680(11) 0.0669(11) 0.0188(9) -0.0052(9) 0.0049(8)

loop_
_atom_type_symbol
_atom_type_scat_dispersion_real
_atom_type_scat_dispersion_imag
_atom_type_scat_Cromer_Mann_a1
_atom_type_scat_Cromer_Mann_b1
_atom_type_scat_Cromer_Mann_a2
_atom_type_scat_Cromer_Mann_b2
_atom_type_scat_Cromer_Mann_a3
_atom_type_scat_Cromer_Mann_b3
_atom_type_scat_Cromer_Mann_a4
_atom_type_scat_Cromer_Mann_b4
_atom_type_scat_Cromer_Mann_c
_atom_type_scat_source
O 0.0492 0.0322 3.0485 13.2771 2.2868 5.7011 1.5463 0.3239 0.8670 32.9089 0.2508 'International Tables Vol C 4.2.6.8 and 6.1.1.4'
N 0.0311 0.0180 12.2126 0.0057 3.1322 9.8933 2.0125 28.9975 1.1663 0.5826 -11.5290 'International Tables Vol C 4.2.6.8 and 6.1.1.4'
C 0.0181 0.0091 2.3100 20.8439 1.0200 10.2075 1.5886 0.5687 0.8650 51.6512 0.2156 'International Tables Vol C 4.2.6.8 and 6.1.1.4'
H 0.0000 0.0000 0.4930 10.5109 0.3229 26.1257 0.1402 3.1424 0.0408 57.7998 0.0030 'International Tables Vol C 4.2.6.8 and 6.1.1.4'

loop_
_geom_angle_atom_site_label_1
_geom_angle_site_symmetry_1
_geom_angle_atom_site_label_2
_geom_angle_site_symmetry_2
_geom_angle_atom_site_label_3
_geom_angle_site_symmetry_3
_geom_angle
_geom_angle_publ_flag
C3 . N1 . C4 . 118.16(13) yes
C7 . O1 . H1 . 106.9(17) no
C6 2_565 C1 . C2 . 121.34(16) yes
C6 2_565 C1 . H11 . 119.0 no
C2 . C1 . H11 . 119.6 no
C1 . C2 . C3 . 119.91(15) yes
C1 . C2 . H2 . 122.2 no
C3 . C2 . H2 . 117.9 no
C4 2_565 C3 . C2 . 118.80(14) yes
C4 2_565 C3 . N1 . 121.15(13) yes
C2 . C3 . N1 . 120.05(14) yes
C3 2_565 C4 . N1 . 120.69(13) yes
C3 2_565 C4 . C5 . 119.19(14) yes
N1 . C4 . C5 . 120.12(14) yes
C4 . C5 . C6 . 120.09(15) yes
C4 . C5 . H41 . 120.0 no
C6 . C5 . H41 . 119.9 no
C1 2_565 C6 . C5 . 120.67(16) yes
C1 2_565 C6 . H6 . 119.4 no
C5 . C6 . H6 . 120.0 no
O1 . C7 . O2 . 124.54(15) yes
O1 . C7 . C8 . 113.23(13) yes
O2 . C7 . C8 . 122.23(15) yes
C7 . C8 . C9 . 176.29(19) yes
C8 . C9 . H91 . 177.8 no

loop_
_geom_bond_atom_site_label_1
_geom_bond_site_symmetry_1
_geom_bond_atom_site_label_2
_geom_bond_site_symmetry_2
_geom_bond_distance
_geom_bond_publ_flag
N1 . C3 . 1.3418(19) yes
N1 . C4 . 1.347(2) yes
O1 . C7 . 1.2999(19) yes
O1 . H1 . 0.876(16) no
O2 . C7 . 1.1989(19) yes
C1 . C6 2_565 1.416(3) yes
C1 . C2 . 1.349(2) yes
C1 . H11 . 0.916 no
C2 . C3 . 1.426(2) yes
C2 . H2 . 0.950 no
C3 . C4 2_565 1.432(2) yes
C4 . C5 . 1.417(2) yes
C5 . C6 . 1.357(2) yes
C5 . H41 . 0.939 no
C6 . H6 . 0.968 no
C7 . C8 . 1.447(2) yes
C8 . C9 . 1.175(2) yes
C9 . H91 . 0.964 no

loop_
_geom_hbond_atom_site_label_D
_geom_hbond_site_symmetry_D
_geom_hbond_atom_site_label_H
_geom_hbond_site_symmetry_H
_geom_hbond_atom_site_label_A
_geom_hbond_site_symmetry_A
_geom_hbond_angle_DHA
_geom_hbond_distance_DH
_geom_hbond_distance_HA
_geom_hbond_distance_DA
_geom_hbond_publ_flag
O1 . H1 . N1 2_666 164(2) 0.876(16) 1.881(17) 2.736(2) yes
C5 . H41 . O2 2_666 149 0.94 2.57 3.405(2) yes
C9 . H91 . O2 4_464 168 0.96 2.17 3.118(2) yes
